data_4327224
loop_
_publ_author_name
'Lei Zhou'
'Douglas Powell'
'Kenneth M. Nicholas'

_publ_contact_author
; 
   Prof. Kenneth M. Nicholas 
   Department of Chemistry and Biochemistry
   University of Oklahoma 
   620 Parrington Oval, Room 208
   Norman, OK  73019-3051  USA 
;
_publ_contact_author_email knicholas@ou.edu
_publ_contact_author_fax 1(405)3256111
_publ_contact_author_phone 1(405)3253696
_publ_section_title
;
 Copper(I) Complexes of Tripodal Tris(imidazolyl) Ligands: Potential
 Mimics of the Cu(A) Site of Hydroxylase Enzymes
;
_journal_name_full 'Inorganic Chemistry'
_journal_page_first 2316
_journal_page_last 2321
_journal_paper_doi 10.1021/ic061985+
_journal_volume 46
_journal_year 2007
_chemical_formula_moiety 'C52 H48 Cu N6 O2, 2(F6 P), C4 H10 O'
_chemical_formula_sum 'C56 H58 Cu F12 N6 O3 P2'
_chemical_formula_weight 1216.56
_chemical_name_systematic
; 
 ? 
;
_space_group_IT_number 14
_symmetry_cell_setting monoclinic
_symmetry_space_group_name_Hall '-P 2yn'
_symmetry_space_group_name_H-M 'P 1 21/n 1'
_atom_sites_solution_hydrogens geom
_atom_sites_solution_primary direct
_atom_sites_solution_secondary difmap
_audit_creation_method SHELXL-97
_cell_angle_alpha 90.00
_cell_angle_beta 100.667(8)
_cell_angle_gamma 90.00
_cell_formula_units_Z 4
_cell_length_a 15.328(4)
_cell_length_b 24.336(5)
_cell_length_c 15.890(4)
_cell_measurement_reflns_used 7064
_cell_measurement_temperature 100(2)
_cell_measurement_theta_max 27.27
_cell_measurement_theta_min 2.38
_cell_volume 5825(2)
_computing_cell_refinement 'Bruker SMART'
_computing_data_collection 'Bruker SMART'
_computing_data_reduction 'Bruker SAINT'
_computing_molecular_graphics 'SHELXTL (Sheldrick, 2000)'
_computing_publication_material 'SHELXTL (Sheldrick, 2000)'
_computing_structure_refinement 'SHELXTL (Sheldrick, 2000)'
_computing_structure_solution 'SHELXTL (Sheldrick, 2000)'
_diffrn_ambient_temperature 100(2)
_diffrn_measured_fraction_theta_full 0.998
_diffrn_measured_fraction_theta_max 0.998
_diffrn_measurement_device_type 'Bruker APEX'
_diffrn_measurement_method '\w scans'
_diffrn_radiation_monochromator graphite
_diffrn_radiation_source 'fine-focus sealed tube'
_diffrn_radiation_type MoK\a
_diffrn_radiation_wavelength 0.71073
_diffrn_reflns_av_R_equivalents 0.0377
_diffrn_reflns_av_sigmaI/netI 0.0435
_diffrn_reflns_limit_h_max 18
_diffrn_reflns_limit_h_min -18
_diffrn_reflns_limit_k_max 30
_diffrn_reflns_limit_k_min -30
_diffrn_reflns_limit_l_max 19
_diffrn_reflns_limit_l_min -16
_diffrn_reflns_number 42480
_diffrn_reflns_theta_full 26.00
_diffrn_reflns_theta_max 26.00
_diffrn_reflns_theta_min 1.70
_diffrn_standards_number 0
_exptl_absorpt_coefficient_mu 0.516
_exptl_absorpt_correction_T_max 0.9648
_exptl_absorpt_correction_T_min 0.9038
_exptl_absorpt_correction_type multi-scan
_exptl_absorpt_process_details 'SADABS (Sheldrick, 2002)'
_exptl_crystal_colour yellow
_exptl_crystal_density_diffrn 1.387
_exptl_crystal_description plate
_exptl_crystal_F_000 2508
_exptl_crystal_size_max 0.20
_exptl_crystal_size_mid 0.18
_exptl_crystal_size_min 0.07
_refine_diff_density_max 1.155
_refine_diff_density_min -0.841
_refine_diff_density_rms 0.076
_refine_ls_extinction_method none
_refine_ls_goodness_of_fit_ref 1.005
_refine_ls_hydrogen_treatment mixed
_refine_ls_matrix_type full
_refine_ls_number_parameters 682
_refine_ls_number_reflns 11431
_refine_ls_number_restraints 105
_refine_ls_restrained_S_all 1.021
_refine_ls_R_factor_all 0.0818
_refine_ls_R_factor_gt 0.0612
_refine_ls_shift/su_max 0.001
_refine_ls_shift/su_mean 0.000
_refine_ls_structure_factor_coef Fsqd
_refine_ls_weighting_details 'calc w=1/[\s^2^(Fo^2^)+(0.1260P)^2^+2.0000P] where P=(Fo^2^+2Fc^2^)/3'
_refine_ls_weighting_scheme calc
_refine_ls_wR_factor_gt 0.1784
_refine_ls_wR_factor_ref 0.1917
_reflns_number_gt 8257
_reflns_number_total 11431
_reflns_threshold_expression I>2\s(I)
_cod_data_source_file ic0619852Bsi20061016_034705.cif
_cod_data_source_block 06150
_cod_original_sg_symbol_H-M 'P 21/n'
_cod_database_code 4327224

loop_
_symmetry_equiv_pos_as_xyz
'x, y, z'
'-x+1/2, y+1/2, -z+1/2'
'-x, -y, -z'
'x-1/2, -y-1/2, z-1/2'

loop_
_atom_site_label
_atom_site_type_symbol
_atom_site_fract_x
_atom_site_fract_y
_atom_site_fract_z
_atom_site_U_iso_or_equiv
_atom_site_adp_type
_atom_site_occupancy
_atom_site_symmetry_multiplicity
_atom_site_calc_flag
_atom_site_refinement_flags
Cu1 Cu 0.37195(3) 0.589658(15) 0.23300(3) 0.03123(14) Uani 1 1 d .
C1 C 0.3153(2) 0.48337(13) 0.1715(2) 0.0298(7) Uani 1 1 d .
N2 N 0.38196(16) 0.50748(11) 0.22276(17) 0.0300(6) Uani 1 1 d .
C3 C 0.4461(2) 0.46797(13) 0.2459(2) 0.0310(7) Uani 1 1 d .
C4 C 0.4174(2) 0.41945(13) 0.2061(2) 0.0308(7) Uani 1 1 d .
N5 N 0.33404(17) 0.43055(11) 0.15838(18) 0.0301(6) Uani 1 1 d .
C6 C 0.2753(2) 0.39008(14) 0.1085(2) 0.0372(8) Uani 1 1 d .
H6A H 0.2140 0.4035 0.0993 0.056 Uiso 1 1 d R
H6B H 0.2793 0.3552 0.1398 0.056 Uiso 1 1 d R
H6C H 0.2932 0.3844 0.0531 0.056 Uiso 1 1 d R
C7 C 0.2004(2) 0.54227(13) 0.2098(2) 0.0301(7) Uani 1 1 d .
N8 N 0.25204(17) 0.57740(10) 0.26035(18) 0.0297(6) Uani 1 1 d .
C9 C 0.2037(2) 0.59576(12) 0.3197(2) 0.0314(7) Uani 1 1 d .
C10 C 0.1221(2) 0.57156(14) 0.3037(2) 0.0339(7) Uani 1 1 d .
N11 N 0.12117(18) 0.53761(11) 0.23375(19) 0.0337(6) Uani 1 1 d .
C12 C 0.0488(2) 0.50038(16) 0.1993(3) 0.0475(10) Uani 1 1 d .
H12A H -0.0024 0.5217 0.1706 0.071 Uiso 1 1 d R
H12B H 0.0320 0.4790 0.2461 0.071 Uiso 1 1 d R
H12C H 0.0682 0.4754 0.1580 0.071 Uiso 1 1 d R
C13 C 0.2498(2) 0.55623(13) 0.0727(2) 0.0315(7) Uani 1 1 d .
N14 N 0.30880(18) 0.59553(11) 0.09376(18) 0.0319(6) Uani 1 1 d .
C15 C 0.3045(2) 0.62818(13) 0.0223(2) 0.0317(7) Uani 1 1 d .
C16 C 0.2419(2) 0.60727(14) -0.0431(2) 0.0358(8) Uani 1 1 d .
N17 N 0.20829(18) 0.56071(11) -0.00914(18) 0.0352(7) Uani 1 1 d .
C18 C 0.1432(3) 0.52199(17) -0.0548(3) 0.0515(11) Uani 1 1 d .
H18A H 0.1562 0.4850 -0.0315 0.077 Uiso 1 1 d R
H18B H 0.1465 0.5222 -0.1158 0.077 Uiso 1 1 d R
H18C H 0.0835 0.5329 -0.0477 0.077 Uiso 1 1 d R
C19 C 0.5285(2) 0.47833(13) 0.3093(2) 0.0341(8) Uani 1 1 d .
C20 C 0.5250(2) 0.50769(16) 0.3825(2) 0.0446(9) Uani 1 1 d .
H20 H 0.4694 0.5207 0.3925 0.054 Uiso 1 1 calc R
C21 C 0.6015(3) 0.51863(17) 0.4420(3) 0.0518(10) Uani 1 1 d .
H21 H 0.5983 0.5394 0.4920 0.062 Uiso 1 1 calc R
C22 C 0.6816(3) 0.49935(17) 0.4281(3) 0.0640(13) Uani 1 1 d .
H22 H 0.7344 0.5074 0.4679 0.077 Uiso 1 1 calc R
C23 C 0.6855(3) 0.4687(2) 0.3574(4) 0.087(2) Uani 1 1 d .
H23 H 0.7407 0.4540 0.3491 0.104 Uiso 1 1 calc R
C24 C 0.6086(3) 0.45885(18) 0.2967(3) 0.0607(13) Uani 1 1 d .
H24 H 0.6122 0.4385 0.2465 0.073 Uiso 1 1 calc R
C25 C 0.4546(2) 0.36338(13) 0.2153(2) 0.0334(8) Uani 1 1 d .
C26 C 0.4645(2) 0.33766(15) 0.2941(2) 0.0401(8) Uani 1 1 d .
H26 H 0.4503 0.3569 0.3419 0.048 Uiso 1 1 calc R
C27 C 0.4951(3) 0.28395(15) 0.3037(3) 0.0472(10) Uani 1 1 d .
H27 H 0.5002 0.2663 0.3578 0.057 Uiso 1 1 calc R
C28 C 0.5178(2) 0.25622(15) 0.2363(3) 0.0468(10) Uani 1 1 d .
H28 H 0.5394 0.2196 0.2436 0.056 Uiso 1 1 calc R
C29 C 0.5092(3) 0.28168(15) 0.1569(3) 0.0493(10) Uani 1 1 d .
H29 H 0.5252 0.2626 0.1099 0.059 Uiso 1 1 calc R
C30 C 0.4769(2) 0.33539(15) 0.1464(2) 0.0411(8) Uani 1 1 d .
H30 H 0.4703 0.3527 0.0920 0.049 Uiso 1 1 calc R
C31 C 0.2383(2) 0.63487(13) 0.3888(2) 0.0347(8) Uani 1 1 d .
C32 C 0.3213(3) 0.62663(15) 0.4411(2) 0.0429(9) Uani 1 1 d .
H32 H 0.3562 0.5958 0.4316 0.051 Uiso 1 1 calc R
C33 C 0.3527(3) 0.66268(17) 0.5060(3) 0.0519(10) Uani 1 1 d .
H33 H 0.4091 0.6567 0.5414 0.062 Uiso 1 1 calc R
C34 C 0.3021(3) 0.70774(17) 0.5198(3) 0.0549(11) Uani 1 1 d .
H34 H 0.3242 0.7328 0.5645 0.066 Uiso 1 1 calc R
C35 C 0.2208(3) 0.71644(16) 0.4700(3) 0.0511(10) Uani 1 1 d .
H35 H 0.1862 0.7472 0.4805 0.061 Uiso 1 1 calc R
C36 C 0.1887(3) 0.68028(14) 0.4038(2) 0.0415(8) Uani 1 1 d .
H36 H 0.1324 0.6867 0.3687 0.050 Uiso 1 1 calc R
C37 C 0.0486(2) 0.57477(14) 0.3512(3) 0.0417(9) Uani 1 1 d .
C38 C 0.0648(3) 0.56538(15) 0.4393(3) 0.0480(10) Uani 1 1 d .
H38 H 0.1230 0.5564 0.4680 0.058 Uiso 1 1 calc R
C39 C -0.0029(4) 0.56898(17) 0.4848(3) 0.0624(13) Uani 1 1 d .
H39 H 0.0091 0.5633 0.5450 0.075 Uiso 1 1 calc R
C40 C -0.0887(4) 0.58088(19) 0.4436(4) 0.0718(15) Uani 1 1 d .
H40 H -0.1353 0.5829 0.4754 0.086 Uiso 1 1 calc R
C41 C -0.1060(3) 0.5898(2) 0.3569(4) 0.0738(15) Uani 1 1 d .
H41 H -0.1650 0.5972 0.3287 0.089 Uiso 1 1 calc R
C42 C -0.0378(3) 0.58792(18) 0.3100(3) 0.0573(11) Uani 1 1 d .
H42 H -0.0498 0.5955 0.2503 0.069 Uiso 1 1 calc R
C43 C 0.3559(2) 0.67929(14) 0.0252(2) 0.0368(8) Uani 1 1 d .
C44 C 0.4441(3) 0.68006(18) 0.0655(3) 0.0514(10) Uani 1 1 d .
H44 H 0.4723 0.6468 0.0868 0.062 Uiso 1 1 calc R
C45 C 0.4925(3) 0.7295(2) 0.0753(3) 0.0707(15) Uani 1 1 d .
H45 H 0.5529 0.7299 0.1033 0.085 Uiso 1 1 calc R
C46 C 0.4511(3) 0.7773(2) 0.0439(3) 0.0615(13) Uani 1 1 d .
H46 H 0.4832 0.8109 0.0502 0.074 Uiso 1 1 calc R
C47 C 0.3648(4) 0.77693(17) 0.0041(3) 0.0627(13) Uani 1 1 d .
H47 H 0.3370 0.8102 -0.0175 0.075 Uiso 1 1 calc R
C48 C 0.3170(3) 0.72797(15) -0.0054(3) 0.0501(10) Uani 1 1 d .
H48 H 0.2566 0.7282 -0.0334 0.060 Uiso 1 1 calc R
C49 C 0.2143(2) 0.62465(14) -0.1330(2) 0.0388(8) Uani 1 1 d .
C50 C 0.2786(2) 0.63999(15) -0.1800(2) 0.0412(8) Uani 1 1 d .
H50 H 0.3395 0.6393 -0.1539 0.049 Uiso 1 1 calc R
C51 C 0.2541(3) 0.65625(18) -0.2643(3) 0.0535(10) Uani 1 1 d .
H51 H 0.2982 0.6679 -0.2952 0.064 Uiso 1 1 calc R
C52 C 0.1655(3) 0.65569(19) -0.3043(3) 0.0563(11) Uani 1 1 d .
H52 H 0.1495 0.6646 -0.3633 0.068 Uiso 1 1 calc R
C53 C 0.1011(3) 0.6422(2) -0.2582(3) 0.0570(11) Uani 1 1 d .
H53 H 0.0403 0.6432 -0.2847 0.068 Uiso 1 1 calc R
C54 C 0.1249(3) 0.62693(19) -0.1727(3) 0.0528(11) Uani 1 1 d .
H54 H 0.0801 0.6180 -0.1409 0.063 Uiso 1 1 calc R
C55 C 0.2307(2) 0.51384(13) 0.1365(2) 0.0320(7) Uani 1 1 d .
H55 H 0.1842 0.4876 0.1083 0.038 Uiso 1 1 calc R
O56 O 0.49936(17) 0.59692(11) 0.2280(2) 0.0483(7) Uani 1 1 d D
H56A H 0.536(2) 0.6227(12) 0.255(2) 0.058 Uiso 1 1 d D
H56B H 0.528(2) 0.5681(10) 0.251(3) 0.058 Uiso 1 1 d D
O57 O 0.38006(17) 0.66818(10) 0.26668(16) 0.0406(6) Uani 1 1 d .
C58 C 0.3346(3) 0.70946(15) 0.2545(2) 0.0442(9) Uani 1 1 d .
C59 C 0.2445(3) 0.71073(17) 0.1971(3) 0.0537(11) Uani 1 1 d .
H59A H 0.2304 0.6743 0.1720 0.080 Uiso 1 1 d R
H59B H 0.2451 0.7376 0.1513 0.080 Uiso 1 1 d R
H59C H 0.1995 0.7213 0.2306 0.080 Uiso 1 1 d R
C60 C 0.3692(4) 0.76105(17) 0.3000(3) 0.0702(14) Uani 1 1 d .
H60A H 0.4305 0.7553 0.3296 0.105 Uiso 1 1 d R
H60B H 0.3321 0.7708 0.3418 0.105 Uiso 1 1 d R
H60C H 0.3676 0.7909 0.2583 0.105 Uiso 1 1 d R
P1A P 0.77834(7) 0.59699(4) 0.64396(7) 0.0412(2) Uani 1 1 d .
F1A F 0.86969(15) 0.62746(11) 0.64611(16) 0.0598(7) Uani 1 1 d .
F2A F 0.73645(16) 0.65174(10) 0.67295(19) 0.0671(7) Uani 1 1 d .
F3A F 0.80979(18) 0.58080(10) 0.74319(15) 0.0588(6) Uani 1 1 d .
F4A F 0.6865(2) 0.56631(12) 0.64175(17) 0.0752(9) Uani 1 1 d .
F5A F 0.8197(2) 0.54128(10) 0.61617(16) 0.0729(8) Uani 1 1 d .
F6A F 0.74746(14) 0.61288(9) 0.54463(15) 0.0485(5) Uani 1 1 d .
P1B P 0.47284(7) 0.86553(4) 0.53610(7) 0.0514(3) Uani 1 1 d DU
F1B F 0.54362(16) 0.91088(12) 0.56693(17) 0.1292(15) Uani 1 1 d DU
F2B F 0.44420(14) 0.89677(10) 0.44943(13) 0.0864(10) Uani 1 1 d DU
F3B F 0.40247(15) 0.89911(9) 0.57517(15) 0.0824(9) Uani 1 1 d DU
F4B F 0.4017(2) 0.82063(10) 0.50562(17) 0.171(2) Uani 1 1 d DU
F5B F 0.50040(19) 0.83522(11) 0.62357(14) 0.1396(17) Uani 1 1 d DU
F6B F 0.5426(2) 0.83243(12) 0.49733(17) 0.169(2) Uani 1 1 d DU

loop_
_atom_site_aniso_label
_atom_site_aniso_U_11
_atom_site_aniso_U_22
_atom_site_aniso_U_33
_atom_site_aniso_U_23
_atom_site_aniso_U_13
_atom_site_aniso_U_12
Cu1 0.0295(2) 0.0285(2) 0.0328(3) -0.00254(16) -0.00159(16) -0.00315(15)
C1 0.0301(16) 0.0308(16) 0.0284(18) -0.0018(13) 0.0048(13) -0.0032(12)
N2 0.0285(13) 0.0297(14) 0.0309(16) -0.0042(11) 0.0033(11) -0.0022(10)
C3 0.0291(16) 0.0318(16) 0.0317(18) -0.0025(14) 0.0046(13) -0.0016(13)
C4 0.0287(16) 0.0329(17) 0.0310(18) -0.0022(14) 0.0060(13) -0.0030(13)
N5 0.0284(13) 0.0295(13) 0.0320(16) -0.0032(11) 0.0047(11) -0.0045(11)
C6 0.0375(18) 0.0339(17) 0.038(2) -0.0100(15) 0.0007(15) -0.0059(14)
C7 0.0297(16) 0.0284(16) 0.0306(18) -0.0002(13) 0.0011(13) 0.0005(12)
N8 0.0296(13) 0.0290(13) 0.0281(15) 0.0008(11) -0.0009(11) -0.0005(11)
C9 0.0369(17) 0.0263(15) 0.0291(18) 0.0030(13) 0.0012(14) 0.0014(13)
C10 0.0371(18) 0.0314(16) 0.0318(19) -0.0018(14) 0.0027(14) 0.0002(13)
N11 0.0310(14) 0.0337(15) 0.0349(16) -0.0036(12) 0.0019(12) -0.0018(11)
C12 0.0382(19) 0.051(2) 0.053(3) -0.0150(19) 0.0074(18) -0.0154(17)
C13 0.0298(16) 0.0309(16) 0.0322(19) -0.0010(13) 0.0019(14) -0.0025(13)
N14 0.0319(14) 0.0351(15) 0.0278(15) -0.0034(12) 0.0035(11) -0.0041(11)
C15 0.0280(16) 0.0355(17) 0.0316(18) -0.0010(14) 0.0052(13) 0.0000(13)
C16 0.0306(17) 0.0365(18) 0.038(2) 0.0015(15) 0.0010(15) -0.0034(13)
N17 0.0341(15) 0.0353(15) 0.0315(16) 0.0010(12) -0.0059(12) -0.0071(12)
C18 0.058(2) 0.053(2) 0.036(2) -0.0007(18) -0.0112(18) -0.0254(19)
C19 0.0302(16) 0.0275(16) 0.042(2) 0.0025(14) -0.0010(14) -0.0031(13)
C20 0.0390(19) 0.049(2) 0.041(2) -0.0041(17) -0.0043(16) -0.0023(16)
C21 0.054(2) 0.048(2) 0.045(2) -0.0034(18) -0.0116(19) -0.0044(18)
C22 0.045(2) 0.045(2) 0.088(4) -0.010(2) -0.024(2) -0.0037(18)
C23 0.032(2) 0.081(3) 0.136(5) -0.050(4) -0.014(3) 0.009(2)
C24 0.033(2) 0.060(3) 0.084(3) -0.029(2) -0.002(2) 0.0024(18)
C25 0.0258(16) 0.0303(17) 0.043(2) -0.0058(14) 0.0045(14) -0.0055(12)
C26 0.0383(19) 0.0381(19) 0.040(2) -0.0065(16) -0.0030(16) 0.0010(15)
C27 0.050(2) 0.0344(19) 0.050(2) 0.0018(17) -0.0083(18) 0.0007(16)
C28 0.042(2) 0.0299(18) 0.067(3) -0.0038(18) 0.0061(19) -0.0006(15)
C29 0.054(2) 0.037(2) 0.060(3) -0.0134(19) 0.019(2) 0.0027(17)
C30 0.048(2) 0.0393(19) 0.040(2) 0.0011(16) 0.0182(17) 0.0020(16)
C31 0.0459(19) 0.0313(17) 0.0261(18) -0.0008(14) 0.0045(15) -0.0048(14)
C32 0.049(2) 0.0408(19) 0.035(2) -0.0002(16) -0.0026(17) 0.0019(16)
C33 0.062(3) 0.056(2) 0.032(2) -0.0010(18) -0.0037(18) -0.006(2)
C34 0.083(3) 0.045(2) 0.036(2) -0.0135(18) 0.010(2) -0.021(2)
C35 0.080(3) 0.0346(19) 0.041(2) -0.0031(17) 0.016(2) -0.0036(19)
C36 0.051(2) 0.0356(18) 0.037(2) -0.0004(16) 0.0073(17) 0.0012(16)
C37 0.042(2) 0.0329(18) 0.052(2) -0.0075(16) 0.0146(17) -0.0069(15)
C38 0.066(3) 0.0315(18) 0.051(3) -0.0009(17) 0.023(2) 0.0014(17)
C39 0.100(4) 0.034(2) 0.064(3) -0.003(2) 0.043(3) 0.000(2)
C40 0.086(4) 0.052(3) 0.095(4) -0.014(3) 0.061(3) -0.009(2)
C41 0.052(3) 0.072(3) 0.105(5) -0.012(3) 0.037(3) -0.003(2)
C42 0.046(2) 0.067(3) 0.061(3) -0.011(2) 0.017(2) 0.003(2)
C43 0.0410(19) 0.0390(18) 0.0317(19) -0.0057(15) 0.0102(15) -0.0106(15)
C44 0.051(2) 0.057(2) 0.044(2) 0.0090(19) 0.0015(18) -0.0196(19)
C45 0.072(3) 0.086(4) 0.049(3) 0.004(3) -0.005(2) -0.043(3)
C46 0.081(3) 0.060(3) 0.047(3) -0.023(2) 0.023(2) -0.033(2)
C47 0.085(3) 0.036(2) 0.077(3) -0.010(2) 0.039(3) -0.005(2)
C48 0.047(2) 0.039(2) 0.068(3) -0.0045(19) 0.020(2) 0.0003(16)
C49 0.0355(18) 0.0393(19) 0.038(2) 0.0033(15) -0.0026(15) -0.0033(14)
C50 0.0352(18) 0.047(2) 0.039(2) -0.0004(16) 0.0012(15) -0.0001(15)
C51 0.053(2) 0.062(3) 0.047(3) 0.012(2) 0.0138(19) 0.002(2)
C52 0.056(2) 0.072(3) 0.039(2) 0.014(2) 0.0027(19) 0.005(2)
C53 0.044(2) 0.077(3) 0.044(2) 0.019(2) -0.0048(18) -0.003(2)
C54 0.038(2) 0.073(3) 0.043(2) 0.015(2) -0.0016(17) -0.0080(19)
C55 0.0304(16) 0.0310(16) 0.0327(19) -0.0020(14) 0.0007(14) -0.0034(13)
O56 0.0343(13) 0.0372(14) 0.068(2) 0.0040(13) -0.0047(13) -0.0054(11)
O57 0.0515(15) 0.0305(12) 0.0376(14) -0.0012(10) 0.0028(11) -0.0035(11)
C58 0.073(3) 0.0327(19) 0.0281(19) 0.0066(15) 0.0128(18) 0.0017(18)
C59 0.074(3) 0.045(2) 0.042(2) 0.0077(18) 0.012(2) 0.017(2)
C60 0.112(4) 0.030(2) 0.065(3) -0.004(2) 0.006(3) -0.004(2)
P1A 0.0483(6) 0.0329(5) 0.0460(6) -0.0029(4) 0.0183(4) -0.0033(4)
F1A 0.0433(13) 0.0787(17) 0.0570(15) 0.0202(13) 0.0082(11) -0.0079(11)
F2A 0.0557(14) 0.0561(15) 0.086(2) -0.0325(14) 0.0028(13) 0.0070(12)
F3A 0.0838(18) 0.0544(14) 0.0417(14) -0.0023(11) 0.0204(13) -0.0132(12)
F4A 0.091(2) 0.0869(19) 0.0566(17) -0.0267(14) 0.0379(15) -0.0533(16)
F5A 0.130(2) 0.0498(14) 0.0415(14) 0.0066(11) 0.0235(15) 0.0343(15)
F6A 0.0429(12) 0.0429(12) 0.0598(15) 0.0078(11) 0.0096(10) 0.0041(9)
P1B 0.0647(7) 0.0355(5) 0.0515(7) 0.0131(5) 0.0039(5) 0.0129(5)
F1B 0.085(2) 0.208(4) 0.090(3) -0.024(2) 0.003(2) -0.071(3)
F2B 0.0529(15) 0.126(2) 0.0729(19) 0.0574(18) -0.0087(13) -0.0134(15)
F3B 0.0716(18) 0.0707(18) 0.110(2) 0.0113(16) 0.0291(17) 0.0237(14)
F4B 0.324(6) 0.112(3) 0.100(3) -0.043(2) 0.097(3) -0.151(4)
F5B 0.211(4) 0.137(3) 0.078(2) 0.058(2) 0.046(2) 0.109(3)
F6B 0.234(5) 0.192(4) 0.098(3) 0.037(3) 0.073(3) 0.145(4)

loop_
_atom_type_symbol
_atom_type_description
_atom_type_scat_dispersion_real
_atom_type_scat_dispersion_imag
_atom_type_scat_source
C C 0.0033 0.0016 'International Tables Vol C Tables 4.2.6.8 and 6.1.1.4'
H H 0.0000 0.0000 'International Tables Vol C Tables 4.2.6.8 and 6.1.1.4'
N N 0.0061 0.0033 'International Tables Vol C Tables 4.2.6.8 and 6.1.1.4'
O O 0.0106 0.0060 'International Tables Vol C Tables 4.2.6.8 and 6.1.1.4'
F F 0.0171 0.0103 'International Tables Vol C Tables 4.2.6.8 and 6.1.1.4'
P P 0.1023 0.0942 'International Tables Vol C Tables 4.2.6.8 and 6.1.1.4'
Cu Cu 0.3201 1.2651 'International Tables Vol C Tables 4.2.6.8 and 6.1.1.4'

loop_
_geom_angle_atom_site_label_1
_geom_angle_atom_site_label_2
_geom_angle_atom_site_label_3
_geom_angle
O56 Cu1 O57 84.93(11)
O56 Cu1 N8 169.22(12)
O57 Cu1 N8 95.74(11)
O56 Cu1 N2 89.71(11)
O57 Cu1 N2 167.66(10)
N8 Cu1 N2 87.48(11)
O56 Cu1 N14 101.72(12)
O57 Cu1 N14 101.45(10)
N8 Cu1 N14 88.72(11)
N2 Cu1 N14 90.51(10)
N2 C1 N5 111.0(3)
N2 C1 C55 121.6(3)
N5 C1 C55 127.4(3)
C1 N2 C3 106.7(3)
C1 N2 Cu1 115.4(2)
C3 N2 Cu1 137.2(2)
C4 C3 N2 109.0(3)
C4 C3 C19 128.2(3)
N2 C3 C19 122.6(3)
C3 C4 N5 105.6(3)
C3 C4 C25 131.7(3)
N5 C4 C25 122.3(3)
C1 N5 C4 107.7(3)
C1 N5 C6 126.9(3)
C4 N5 C6 125.3(3)
N5 C6 H6A 109.5
N5 C6 H6B 109.5
H6A C6 H6B 109.5
N5 C6 H6C 109.5
H6A C6 H6C 109.5
H6B C6 H6C 109.5
N8 C7 N11 110.6(3)
N8 C7 C55 122.0(3)
N11 C7 C55 127.4(3)
C7 N8 C9 106.6(3)
C7 N8 Cu1 115.9(2)
C9 N8 Cu1 137.5(2)
C10 C9 N8 108.9(3)
C10 C9 C31 127.5(3)
N8 C9 C31 123.6(3)
C9 C10 N11 106.2(3)
C9 C10 C37 130.2(3)
N11 C10 C37 123.4(3)
C7 N11 C10 107.6(3)
C7 N11 C12 127.7(3)
C10 N11 C12 124.5(3)
N11 C12 H12A 109.5
N11 C12 H12B 109.5
H12A C12 H12B 109.5
N11 C12 H12C 109.5
H12A C12 H12C 109.5
H12B C12 H12C 109.5
N14 C13 N17 111.5(3)
N14 C13 C55 122.3(3)
N17 C13 C55 126.1(3)
C13 N14 C15 106.5(3)
C13 N14 Cu1 110.7(2)
C15 N14 Cu1 142.5(2)
C16 C15 N14 109.2(3)
C16 C15 C43 129.2(3)
N14 C15 C43 121.3(3)
C15 C16 N17 105.4(3)
C15 C16 C49 131.4(3)
N17 C16 C49 123.2(3)
C13 N17 C16 107.3(3)
C13 N17 C18 125.8(3)
C16 N17 C18 126.8(3)
N17 C18 H18A 109.5
N17 C18 H18B 109.5
H18A C18 H18B 109.5
N17 C18 H18C 109.5
H18A C18 H18C 109.5
H18B C18 H18C 109.5
C24 C19 C20 118.8(3)
C24 C19 C3 121.2(3)
C20 C19 C3 120.1(3)
C19 C20 C21 121.0(4)
C19 C20 H20 119.5
C21 C20 H20 119.5
C22 C21 C20 119.6(4)
C22 C21 H21 120.2
C20 C21 H21 120.2
C23 C22 C21 120.0(4)
C23 C22 H22 120.0
C21 C22 H22 120.0
C22 C23 C24 120.2(4)
C22 C23 H23 119.9
C24 C23 H23 119.9
C19 C24 C23 120.4(4)
C19 C24 H24 119.8
C23 C24 H24 119.8
C26 C25 C30 119.4(3)
C26 C25 C4 119.0(3)
C30 C25 C4 121.6(3)
C25 C26 C27 120.3(4)
C25 C26 H26 119.8
C27 C26 H26 119.8
C28 C27 C26 120.6(4)
C28 C27 H27 119.7
C26 C27 H27 119.7
C27 C28 C29 119.8(4)
C27 C28 H28 120.1
C29 C28 H28 120.1
C28 C29 C30 119.9(4)
C28 C29 H29 120.1
C30 C29 H29 120.1
C25 C30 C29 120.0(4)
C25 C30 H30 120.0
C29 C30 H30 120.0
C36 C31 C32 118.6(3)
C36 C31 C9 120.6(3)
C32 C31 C9 120.8(3)
C33 C32 C31 120.6(4)
C33 C32 H32 119.7
C31 C32 H32 119.7
C32 C33 C34 119.8(4)
C32 C33 H33 120.1
C34 C33 H33 120.1
C35 C34 C33 120.7(4)
C35 C34 H34 119.7
C33 C34 H34 119.7
C34 C35 C36 119.9(4)
C34 C35 H35 120.0
C36 C35 H35 120.0
C31 C36 C35 120.4(4)
C31 C36 H36 119.8
C35 C36 H36 119.8
C38 C37 C42 118.9(4)
C38 C37 C10 119.8(3)
C42 C37 C10 121.4(4)
C39 C38 C37 120.5(4)
C39 C38 H38 119.7
C37 C38 H38 119.7
C38 C39 C40 120.4(5)
C38 C39 H39 119.8
C40 C39 H39 119.8
C41 C40 C39 119.9(5)
C41 C40 H40 120.1
C39 C40 H40 120.1
C40 C41 C42 120.5(5)
C40 C41 H41 119.7
C42 C41 H41 119.7
C41 C42 C37 119.7(5)
C41 C42 H42 120.2
C37 C42 H42 120.2
C48 C43 C44 118.4(3)
C48 C43 C15 121.6(3)
C44 C43 C15 119.9(3)
C43 C44 C45 120.8(4)
C43 C44 H44 119.6
C45 C44 H44 119.6
C46 C45 C44 119.0(4)
C46 C45 H45 120.5
C44 C45 H45 120.5
C47 C46 C45 120.6(4)
C47 C46 H46 119.7
C45 C46 H46 119.7
C46 C47 C48 120.3(4)
C46 C47 H47 119.9
C48 C47 H47 119.9
C43 C48 C47 120.9(4)
C43 C48 H48 119.6
C47 C48 H48 119.6
C50 C49 C54 118.6(3)
C50 C49 C16 119.4(3)
C54 C49 C16 122.0(3)
C51 C50 C49 120.4(3)
C51 C50 H50 119.8
C49 C50 H50 119.8
C50 C51 C52 120.5(4)
C50 C51 H51 119.7
C52 C51 H51 119.7
C53 C52 C51 119.8(4)
C53 C52 H52 120.1
C51 C52 H52 120.1
C52 C53 C54 120.1(4)
C52 C53 H53 120.0
C54 C53 H53 120.0
C53 C54 C49 120.5(4)
C53 C54 H54 119.7
C49 C54 H54 119.7
C7 C55 C1 108.0(3)
C7 C55 C13 109.4(3)
C1 C55 C13 108.9(3)
C7 C55 H55 110.2
C1 C55 H55 110.2
C13 C55 H55 110.2
Cu1 O56 H56A 125(3)
Cu1 O56 H56B 109(3)
H56A O56 H56B 99(3)
C58 O57 Cu1 138.3(3)
O57 C58 C60 118.3(4)
O57 C58 C59 123.1(3)
C60 C58 C59 118.6(4)
C58 C59 H59A 109.6
C58 C59 H59B 109.3
H59A C59 H59B 109.5
C58 C59 H59C 109.5
H59A C59 H59C 109.5
H59B C59 H59C 109.5
C58 C60 H60A 109.5
C58 C60 H60B 109.4
H60A C60 H60B 109.5
C58 C60 H60C 109.5
H60A C60 H60C 109.5
H60B C60 H60C 109.5
F1A P1A F2A 90.24(15)
F1A P1A F4A 180.0(2)
F2A P1A F4A 89.80(16)
F1A P1A F5A 90.50(17)
F2A P1A F5A 178.90(17)
F4A P1A F5A 89.46(18)
F1A P1A F6A 90.40(13)
F2A P1A F6A 91.24(14)
F4A P1A F6A 89.58(14)
F5A P1A F6A 89.56(13)
F1A P1A F3A 89.44(14)
F2A P1A F3A 89.15(15)
F4A P1A F3A 90.59(15)
F5A P1A F3A 90.05(14)
F6A P1A F3A 179.58(16)
F6B P1B F4B 90.40(11)
F6B P1B F5B 90.87(10)
F4B P1B F5B 90.22(11)
F6B P1B F1B 90.08(11)
F4B P1B F1B 179.52(14)
F5B P1B F1B 89.82(11)
F6B P1B F2B 90.25(11)
F4B P1B F2B 90.05(10)
F5B P1B F2B 178.83(13)
F1B P1B F2B 89.90(10)
F6B P1B F3B 179.84(14)
F4B P1B F3B 89.73(11)
F5B P1B F3B 89.22(10)
F1B P1B F3B 89.79(11)
F2B P1B F3B 89.65(10)

loop_
_geom_bond_atom_site_label_1
_geom_bond_atom_site_label_2
_geom_bond_distance
Cu1 O56 1.977(3)
Cu1 O57 1.982(2)
Cu1 N8 1.988(3)
Cu1 N2 2.015(3)
Cu1 N14 2.249(3)
C1 N2 1.320(4)
C1 N5 1.342(4)
C1 C55 1.508(4)
N2 C3 1.376(4)
C3 C4 1.372(4)
C3 C19 1.484(4)
C4 N5 1.387(4)
C4 C25 1.475(4)
N5 C6 1.465(4)
C6 H6A 0.9800
C6 H6B 0.9800
C6 H6C 0.9800
C7 N8 1.329(4)
C7 N11 1.342(4)
C7 C55 1.501(5)
N8 C9 1.377(4)
C9 C10 1.363(5)
C9 C31 1.475(5)
C10 N11 1.383(4)
C10 C37 1.469(5)
N11 C12 1.458(4)
C12 H12A 0.9800
C12 H12B 0.9800
C12 H12C 0.9800
C13 N14 1.317(4)
C13 N17 1.342(4)
C13 C55 1.512(5)
N14 C15 1.378(4)
C15 C16 1.375(5)
C15 C43 1.468(4)
C16 N17 1.394(4)
C16 C49 1.475(5)
N17 C18 1.463(4)
C18 H18A 0.9800
C18 H18B 0.9800
C18 H18C 0.9800
C19 C24 1.365(5)
C19 C20 1.375(5)
C20 C21 1.389(5)
C20 H20 0.9500
C21 C22 1.370(6)
C21 H21 0.9500
C22 C23 1.358(7)
C22 H22 0.9500
C23 C24 1.399(6)
C23 H23 0.9500
C24 H24 0.9500
C25 C26 1.383(5)
C25 C30 1.385(5)
C26 C27 1.388(5)
C26 H26 0.9500
C27 C28 1.365(6)
C27 H27 0.9500
C28 C29 1.389(6)
C28 H28 0.9500
C29 C30 1.397(5)
C29 H29 0.9500
C30 H30 0.9500
C31 C36 1.387(5)
C31 C32 1.400(5)
C32 C33 1.372(5)
C32 H32 0.9500
C33 C34 1.384(6)
C33 H33 0.9500
C34 C35 1.364(6)
C34 H34 0.9500
C35 C36 1.389(5)
C35 H35 0.9500
C36 H36 0.9500
C37 C38 1.394(6)
C37 C42 1.401(6)
C38 C39 1.373(6)
C38 H38 0.9500
C39 C40 1.387(8)
C39 H39 0.9500
C40 C41 1.370(8)
C40 H40 0.9500
C41 C42 1.393(7)
C41 H41 0.9500
C42 H42 0.9500
C43 C48 1.374(5)
C43 C44 1.385(5)
C44 C45 1.407(6)
C44 H44 0.9500
C45 C46 1.373(7)
C45 H45 0.9500
C46 C47 1.356(7)
C46 H46 0.9500
C47 C48 1.393(6)
C47 H47 0.9500
C48 H48 0.9500
C49 C50 1.392(5)
C49 C54 1.400(5)
C50 C51 1.381(5)
C50 H50 0.9500
C51 C52 1.388(6)
C51 H51 0.9500
C52 C53 1.374(6)
C52 H52 0.9500
C53 C54 1.390(6)
C53 H53 0.9500
C54 H54 0.9500
C55 H55 1.0000
O56 H56A 0.894(19)
O56 H56B 0.865(19)
O57 C58 1.218(4)
C58 C60 1.496(5)
C58 C59 1.507(6)
C59 H59A 0.9799
C59 H59B 0.9801
C59 H59C 0.9800
C60 H60A 0.9800
C60 H60B 0.9801
C60 H60C 0.9802
P1A F1A 1.579(2)
P1A F2A 1.584(2)
P1A F4A 1.588(3)
P1A F5A 1.593(2)
P1A F6A 1.609(3)
P1A F3A 1.610(3)
P1B F6B 1.555(2)
P1B F4B 1.557(2)
P1B F5B 1.5611(19)
P1B F1B 1.561(2)
P1B F2B 1.5631(18)
P1B F3B 1.5699(19)

loop_
_geom_torsion_atom_site_label_1
_geom_torsion_atom_site_label_2
_geom_torsion_atom_site_label_3
_geom_torsion_atom_site_label_4
_geom_torsion
N5 C1 N2 C3 -1.7(4)
C55 C1 N2 C3 177.2(3)
N5 C1 N2 Cu1 170.4(2)
C55 C1 N2 Cu1 -10.7(4)
O56 Cu1 N2 C1 -138.3(3)
O57 Cu1 N2 C1 157.6(5)
N8 Cu1 N2 C1 52.1(2)
N14 Cu1 N2 C1 -36.6(2)
O56 Cu1 N2 C3 30.5(3)
O57 Cu1 N2 C3 -33.6(7)
N8 Cu1 N2 C3 -139.1(3)
N14 Cu1 N2 C3 132.2(3)
C1 N2 C3 C4 1.1(4)
Cu1 N2 C3 C4 -168.4(3)
C1 N2 C3 C19 -174.7(3)
Cu1 N2 C3 C19 15.8(5)
N2 C3 C4 N5 -0.1(4)
C19 C3 C4 N5 175.4(3)
N2 C3 C4 C25 -172.3(3)
C19 C3 C4 C25 3.2(6)
N2 C1 N5 C4 1.6(4)
C55 C1 N5 C4 -177.1(3)
N2 C1 N5 C6 177.1(3)
C55 C1 N5 C6 -1.7(6)
C3 C4 N5 C1 -0.9(4)
C25 C4 N5 C1 172.3(3)
C3 C4 N5 C6 -176.5(3)
C25 C4 N5 C6 -3.3(5)
N11 C7 N8 C9 0.4(4)
C55 C7 N8 C9 179.6(3)
N11 C7 N8 Cu1 -179.5(2)
C55 C7 N8 Cu1 -0.2(4)
O56 Cu1 N8 C7 -121.2(6)
O57 Cu1 N8 C7 145.7(2)
N2 Cu1 N8 C7 -46.2(2)
N14 Cu1 N8 C7 44.4(2)
O56 Cu1 N8 C9 59.0(7)
O57 Cu1 N8 C9 -34.1(3)
N2 Cu1 N8 C9 134.0(3)
N14 Cu1 N8 C9 -135.4(3)
C7 N8 C9 C10 -0.5(4)
Cu1 N8 C9 C10 179.3(2)
C7 N8 C9 C31 178.8(3)
Cu1 N8 C9 C31 -1.4(5)
N8 C9 C10 N11 0.4(4)
C31 C9 C10 N11 -178.9(3)
N8 C9 C10 C37 175.8(3)
C31 C9 C10 C37 -3.4(6)
N8 C7 N11 C10 -0.1(4)
C55 C7 N11 C10 -179.3(3)
N8 C7 N11 C12 -174.9(3)
C55 C7 N11 C12 5.9(5)
C9 C10 N11 C7 -0.2(4)
C37 C10 N11 C7 -176.0(3)
C9 C10 N11 C12 174.8(3)
C37 C10 N11 C12 -1.1(5)
N17 C13 N14 C15 1.2(4)
C55 C13 N14 C15 -176.2(3)
N17 C13 N14 Cu1 177.0(2)
C55 C13 N14 Cu1 -0.5(4)
O56 Cu1 N14 C13 132.6(2)
O57 Cu1 N14 C13 -140.2(2)
N8 Cu1 N14 C13 -44.6(2)
N2 Cu1 N14 C13 42.8(2)
O56 Cu1 N14 C15 -54.1(4)
O57 Cu1 N14 C15 33.0(4)
N8 Cu1 N14 C15 128.6(4)
N2 Cu1 N14 C15 -143.9(4)
C13 N14 C15 C16 -0.7(4)
Cu1 N14 C15 C16 -174.1(3)
C13 N14 C15 C43 174.3(3)
Cu1 N14 C15 C43 0.8(6)
N14 C15 C16 N17 -0.1(4)
C43 C15 C16 N17 -174.5(3)
N14 C15 C16 C49 -176.9(4)
C43 C15 C16 C49 8.7(7)
N14 C13 N17 C16 -1.3(4)
C55 C13 N17 C16 176.0(3)
N14 C13 N17 C18 175.8(4)
C55 C13 N17 C18 -6.9(6)
C15 C16 N17 C13 0.8(4)
C49 C16 N17 C13 177.9(3)
C15 C16 N17 C18 -176.3(4)
C49 C16 N17 C18 0.8(6)
C4 C3 C19 C24 46.2(6)
N2 C3 C19 C24 -138.9(4)
C4 C3 C19 C20 -133.4(4)
N2 C3 C19 C20 41.5(5)
C24 C19 C20 C21 1.5(6)
C3 C19 C20 C21 -178.9(3)
C19 C20 C21 C22 -0.8(6)
C20 C21 C22 C23 -1.4(7)
C21 C22 C23 C24 2.8(9)
C20 C19 C24 C23 -0.1(7)
C3 C19 C24 C23 -179.6(5)
C22 C23 C24 C19 -2.1(9)
C3 C4 C25 C26 60.5(5)
N5 C4 C25 C26 -110.6(4)
C3 C4 C25 C30 -121.6(4)
N5 C4 C25 C30 67.2(5)
C30 C25 C26 C27 -1.1(5)
C4 C25 C26 C27 176.8(3)
C25 C26 C27 C28 1.6(6)
C26 C27 C28 C29 -0.8(6)
C27 C28 C29 C30 -0.3(6)
C26 C25 C30 C29 -0.1(5)
C4 C25 C30 C29 -177.9(3)
C28 C29 C30 C25 0.8(6)
C10 C9 C31 C36 -49.2(5)
N8 C9 C31 C36 131.7(4)
C10 C9 C31 C32 130.1(4)
N8 C9 C31 C32 -49.1(5)
C36 C31 C32 C33 0.1(6)
C9 C31 C32 C33 -179.1(4)
C31 C32 C33 C34 -0.2(6)
C32 C33 C34 C35 0.6(7)
C33 C34 C35 C36 -0.9(6)
C32 C31 C36 C35 -0.5(6)
C9 C31 C36 C35 178.8(3)
C34 C35 C36 C31 0.9(6)
C9 C10 C37 C38 -50.4(5)
N11 C10 C37 C38 124.4(4)
C9 C10 C37 C42 128.7(4)
N11 C10 C37 C42 -56.6(5)
C42 C37 C38 C39 0.0(6)
C10 C37 C38 C39 179.1(3)
C37 C38 C39 C40 1.3(6)
C38 C39 C40 C41 -0.8(7)
C39 C40 C41 C42 -1.2(7)
C40 C41 C42 C37 2.5(7)
C38 C37 C42 C41 -1.9(6)
C10 C37 C42 C41 179.0(4)
C16 C15 C43 C48 43.8(6)
N14 C15 C43 C48 -130.0(4)
C16 C15 C43 C44 -141.4(4)
N14 C15 C43 C44 44.8(5)
C48 C43 C44 C45 0.3(6)
C15 C43 C44 C45 -174.6(4)
C43 C44 C45 C46 -0.3(7)
C44 C45 C46 C47 0.1(7)
C45 C46 C47 C48 0.1(7)
C44 C43 C48 C47 -0.2(6)
C15 C43 C48 C47 174.7(4)
C46 C47 C48 C43 0.0(7)
C15 C16 C49 C50 42.4(6)
N17 C16 C49 C50 -133.9(4)
C15 C16 C49 C54 -136.8(4)
N17 C16 C49 C54 46.9(5)
C54 C49 C50 C51 -1.0(6)
C16 C49 C50 C51 179.8(4)
C49 C50 C51 C52 -2.3(6)
C50 C51 C52 C53 4.1(7)
C51 C52 C53 C54 -2.6(7)
C52 C53 C54 C49 -0.7(7)
C50 C49 C54 C53 2.5(6)
C16 C49 C54 C53 -178.4(4)
N8 C7 C55 C1 56.5(4)
N11 C7 C55 C1 -124.4(3)
N8 C7 C55 C13 -61.9(4)
N11 C7 C55 C13 117.2(3)
N2 C1 C55 C7 -49.2(4)
N5 C1 C55 C7 129.5(3)
N2 C1 C55 C13 69.5(4)
N5 C1 C55 C13 -111.8(4)
N14 C13 C55 C7 58.9(4)
N17 C13 C55 C7 -118.2(4)
N14 C13 C55 C1 -58.9(4)
N17 C13 C55 C1 124.0(3)
O56 Cu1 O57 C58 142.7(4)
N8 Cu1 O57 C58 -48.1(4)
N2 Cu1 O57 C58 -152.8(5)
N14 Cu1 O57 C58 41.7(4)
Cu1 O57 C58 C60 176.5(3)
Cu1 O57 C58 C59 -2.4(6)
